data_7152870
loop_
_publ_author_name
'Yeh, Ming-Chang P'
'Liang, Chia-Jung'
'Liu, Cheng-Yuan'
'Shih, Ya-Fon'
'Lee, I-Chen'
'Liu, Hsiang-Fang'
'Wang, Jeng-Long'

_publ_section_title
;
 Diastereoselective synthesis of vicinal cis-dihydroxyheterospirocycles by
 one-pot epoxidation/spirocyclization of C(3)-functionalized
 cyclohex-2-en-1-ols.
;
_journal_issue 20
_journal_name_full 'Organic &amp; biomolecular chemistry'
_journal_page_first 3393
_journal_page_last 3399
_journal_paper_doi 10.1039/c3ob27352k
_journal_volume 11
_journal_year 2013
_chemical_formula_moiety 'C16 H23 N O4 S'
_chemical_formula_sum 'C16 H23 N O4 S'
_chemical_formula_weight 325.41
_chemical_name_systematic
;
?
;
_space_group_IT_number 19
_symmetry_cell_setting orthorhombic
_symmetry_space_group_name_Hall 'P 2ac 2ab'
_symmetry_space_group_name_H-M 'P 21 21 21'
_atom_sites_solution_hydrogens geom
_atom_sites_solution_primary direct
_atom_sites_solution_secondary difmap
_audit_creation_method SHELXL-97
_cell_angle_alpha 90.00
_cell_angle_beta 90.00
_cell_angle_gamma 90.00
_cell_formula_units_Z 4
_cell_length_a 9.8290(4)
_cell_length_b 9.8991(4)
_cell_length_c 16.3718(6)
_cell_measurement_reflns_used 0
_cell_measurement_temperature 200(2)
_cell_measurement_theta_max 0
_cell_measurement_theta_min 0
_cell_volume 1592.95(11)
_computing_molecular_graphics 'Ortep-3 for Windows (Farrugia, 1997)'
_computing_publication_material 'WinGX publication routines (Farrugia, 1999)'
_computing_structure_refinement 'SHELXL-97 (Sheldrick, 1997)'
_computing_structure_solution 'SHELXS-97 (Sheldrick, 1997)'
_diffrn_ambient_temperature 200(2)
_diffrn_measured_fraction_theta_full 0.996
_diffrn_measured_fraction_theta_max 0.996
_diffrn_radiation_monochromator graphite
_diffrn_radiation_source 'fine-focus sealed tube'
_diffrn_radiation_type MoK\a
_diffrn_radiation_wavelength 0.71073
_diffrn_reflns_av_R_equivalents 0.0307
_diffrn_reflns_av_sigmaI/netI 0.0275
_diffrn_reflns_limit_h_max 11
_diffrn_reflns_limit_h_min -10
_diffrn_reflns_limit_k_max 11
_diffrn_reflns_limit_k_min -11
_diffrn_reflns_limit_l_max 19
_diffrn_reflns_limit_l_min -17
_diffrn_reflns_number 11494
_diffrn_reflns_theta_full 25.02
_diffrn_reflns_theta_max 25.02
_diffrn_reflns_theta_min 2.40
_exptl_absorpt_coefficient_mu 0.221
_exptl_absorpt_correction_T_max 0.9367
_exptl_absorpt_correction_T_min 0.8518
_exptl_absorpt_correction_type multi-scan
_exptl_crystal_colour colorless
_exptl_crystal_density_diffrn 1.357
_exptl_crystal_density_method 'not measured'
_exptl_crystal_description prism
_exptl_crystal_F_000 696
_exptl_crystal_size_max 0.75
_exptl_crystal_size_mid 0.55
_exptl_crystal_size_min 0.30
_refine_diff_density_max 0.322
_refine_diff_density_min -0.344
_refine_diff_density_rms 0.048
_refine_ls_abs_structure_details 'Flack H D (1983), Acta Cryst. A39, 876-881'
_refine_ls_abs_structure_Flack 0.45(7)
_refine_ls_extinction_method none
_refine_ls_goodness_of_fit_ref 1.043
_refine_ls_hydrogen_treatment fixed
_refine_ls_matrix_type full
_refine_ls_number_parameters 199
_refine_ls_number_reflns 2785
_refine_ls_number_restraints 0
_refine_ls_restrained_S_all 1.043
_refine_ls_R_factor_all 0.0355
_refine_ls_R_factor_gt 0.0331
_refine_ls_shift/su_max 0.000
_refine_ls_shift/su_mean 0.000
_refine_ls_structure_factor_coef Fsqd
_refine_ls_weighting_details 'calc w=1/[\s^2^(Fo^2^)+(0.0534P)^2^+0.4240P] where P=(Fo^2^+2Fc^2^)/3'
_refine_ls_weighting_scheme calc
_refine_ls_wR_factor_gt 0.0862
_refine_ls_wR_factor_ref 0.0880
_reflns_number_gt 2639
_reflns_number_total 2785
_reflns_threshold_expression >2sigma(I)
_cod_data_source_file c3ob27352k.txt
_cod_data_source_block a9855
_cod_database_code 7152870

loop_
_symmetry_equiv_pos_as_xyz
'x, y, z'
'-x+1/2, -y, z+1/2'
'-x, y+1/2, -z+1/2'
'x+1/2, -y+1/2, -z'

loop_
_atom_site_label
_atom_site_type_symbol
_atom_site_fract_x
_atom_site_fract_y
_atom_site_fract_z
_atom_site_U_iso_or_equiv
_atom_site_adp_type
_atom_site_occupancy
_atom_site_symmetry_multiplicity
_atom_site_calc_flag
_atom_site_refinement_flags
C1 C 0.1060(2) 0.6681(2) 0.21432(13) 0.0241(5) Uani 1 1 d .
C2 C 0.0067(2) 0.7595(2) 0.19105(14) 0.0319(5) Uani 1 1 d .
H2 H -0.0393 0.8119 0.2311 0.038 Uiso 1 1 calc R
C3 C -0.0251(3) 0.7741(2) 0.10947(15) 0.0348(6) Uani 1 1 d .
H3 H -0.0921 0.8380 0.0937 0.042 Uiso 1 1 calc R
C4 C 0.0391(2) 0.6971(2) 0.04998(14) 0.0300(5) Uani 1 1 d .
C5 C -0.0016(3) 0.7088(3) -0.03813(15) 0.0452(7) Uani 1 1 d .
H5A H 0.0536 0.6469 -0.0711 0.068 Uiso 1 1 calc R
H5B H 0.0131 0.8017 -0.0568 0.068 Uiso 1 1 calc R
H5C H -0.0980 0.6855 -0.0440 0.068 Uiso 1 1 calc R
C6 C 0.1380(2) 0.6059(2) 0.07465(13) 0.0307(5) Uani 1 1 d .
H6 H 0.1831 0.5525 0.0348 0.037 Uiso 1 1 calc R
C7 C 0.1725(2) 0.5910(2) 0.15611(13) 0.0275(5) Uani 1 1 d .
H7 H 0.2410 0.5286 0.1719 0.033 Uiso 1 1 calc R
C8 C 0.1672(2) 0.9083(2) 0.35621(15) 0.0315(5) Uani 1 1 d .
H8A H 0.0821 0.9032 0.3884 0.038 Uiso 1 1 calc R
H8B H 0.1465 0.9454 0.3014 0.038 Uiso 1 1 calc R
C9 C 0.2730(2) 0.9919(2) 0.39930(15) 0.0318(5) Uani 1 1 d .
H9A H 0.2701 0.9771 0.4591 0.038 Uiso 1 1 calc R
H9B H 0.2605 1.0894 0.3879 0.038 Uiso 1 1 calc R
C10 C 0.4054(2) 0.9400(2) 0.36296(14) 0.0258(5) Uani 1 1 d .
H10A H 0.4816 0.9552 0.4014 0.031 Uiso 1 1 calc R
H10B H 0.4258 0.9876 0.3112 0.031 Uiso 1 1 calc R
C11 C 0.3859(2) 0.7876(2) 0.34727(12) 0.0205(4) Uani 1 1 d .
C12 C 0.4483(2) 0.6991(2) 0.41483(12) 0.0220(4) Uani 1 1 d .
H12 H 0.4155 0.6048 0.4053 0.026 Uiso 1 1 calc R
C13 C 0.6029(2) 0.6941(2) 0.41420(13) 0.0264(5) Uani 1 1 d .
H13 H 0.6329 0.6212 0.4525 0.032 Uiso 1 1 calc R
C14 C 0.6588(2) 0.6624(3) 0.32981(13) 0.0328(5) Uani 1 1 d .
H14A H 0.7591 0.6719 0.3305 0.039 Uiso 1 1 calc R
H14B H 0.6370 0.5676 0.3157 0.039 Uiso 1 1 calc R
C15 C 0.6002(2) 0.7551(2) 0.26536(13) 0.0306(5) Uani 1 1 d .
H15A H 0.6365 0.7297 0.2111 0.037 Uiso 1 1 calc R
H15B H 0.6278 0.8494 0.2768 0.037 Uiso 1 1 calc R
C16 C 0.4456(2) 0.7452(2) 0.26455(12) 0.0246(5) Uani 1 1 d .
H16A H 0.4182 0.6512 0.2522 0.030 Uiso 1 1 calc R
H16B H 0.4088 0.8043 0.2211 0.030 Uiso 1 1 calc R
N1 N 0.23330(17) 0.77501(17) 0.35024(11) 0.0220(4) Uani 1 1 d .
O1 O 0.01771(15) 0.65310(18) 0.36140(9) 0.0331(4) Uani 1 1 d .
O2 O 0.22782(15) 0.52888(15) 0.32730(9) 0.0275(4) Uani 1 1 d .
O3 O 0.40240(16) 0.73793(17) 0.49371(9) 0.0300(4) Uani 1 1 d .
H3A H 0.3170 0.7402 0.4942 0.045 Uiso 1 1 calc R
O4 O 0.65252(15) 0.82044(15) 0.44426(9) 0.0310(4) Uani 1 1 d .
H4 H 0.7380 0.8197 0.4443 0.047 Uiso 1 1 calc R
S1 S 0.14510(5) 0.64719(5) 0.31937(3) 0.02265(14) Uani 1 1 d .

loop_
_atom_site_aniso_label
_atom_site_aniso_U_11
_atom_site_aniso_U_22
_atom_site_aniso_U_33
_atom_site_aniso_U_23
_atom_site_aniso_U_13
_atom_site_aniso_U_12
C1 0.0191(10) 0.0278(12) 0.0253(10) -0.0028(9) -0.0041(8) -0.0024(9)
C2 0.0292(12) 0.0336(13) 0.0328(12) -0.0066(10) -0.0053(10) 0.0072(10)
C3 0.0371(14) 0.0304(12) 0.0369(13) -0.0018(11) -0.0120(11) 0.0064(10)
C4 0.0361(13) 0.0256(11) 0.0283(11) 0.0003(9) -0.0040(10) -0.0081(10)
C5 0.0656(18) 0.0393(14) 0.0307(13) 0.0042(11) -0.0061(13) -0.0061(14)
C6 0.0320(12) 0.0326(12) 0.0274(11) -0.0072(9) 0.0013(11) -0.0031(10)
C7 0.0255(11) 0.0270(11) 0.0301(11) -0.0035(9) -0.0039(9) 0.0031(9)
C8 0.0276(12) 0.0273(11) 0.0397(12) -0.0017(10) -0.0017(10) 0.0067(10)
C9 0.0324(13) 0.0244(11) 0.0384(12) -0.0039(10) 0.0046(11) 0.0000(9)
C10 0.0258(11) 0.0219(11) 0.0298(11) 0.0018(9) -0.0001(9) -0.0029(9)
C11 0.0167(10) 0.0244(11) 0.0203(10) -0.0007(9) -0.0010(8) -0.0027(8)
C12 0.0234(11) 0.0233(10) 0.0193(10) -0.0004(9) -0.0010(8) -0.0028(9)
C13 0.0226(11) 0.0299(11) 0.0268(11) -0.0005(9) -0.0082(9) -0.0010(9)
C14 0.0190(11) 0.0431(14) 0.0364(12) -0.0123(11) -0.0014(10) 0.0030(10)
C15 0.0261(12) 0.0397(14) 0.0258(11) -0.0065(10) 0.0050(9) -0.0059(10)
C16 0.0254(11) 0.0297(12) 0.0188(10) -0.0015(9) -0.0003(8) -0.0011(9)
N1 0.0162(9) 0.0236(10) 0.0260(8) -0.0033(8) -0.0008(7) 0.0013(7)
O1 0.0210(8) 0.0473(10) 0.0309(8) -0.0035(8) 0.0022(6) -0.0066(8)
O2 0.0264(8) 0.0243(8) 0.0317(8) 0.0016(6) -0.0040(7) -0.0026(6)
O3 0.0217(8) 0.0476(10) 0.0207(7) 0.0012(7) 0.0019(6) -0.0038(7)
O4 0.0189(8) 0.0416(10) 0.0326(8) -0.0061(7) -0.0055(7) -0.0035(7)
S1 0.0174(3) 0.0276(3) 0.0229(2) -0.0008(2) -0.0016(2) -0.0023(2)

loop_
_atom_type_symbol
_atom_type_description
_atom_type_scat_dispersion_real
_atom_type_scat_dispersion_imag
_atom_type_scat_source
C C 0.0033 0.0016 'International Tables Vol C Tables 4.2.6.8 and 6.1.1.4'
H H 0.0000 0.0000 'International Tables Vol C Tables 4.2.6.8 and 6.1.1.4'
N N 0.0061 0.0033 'International Tables Vol C Tables 4.2.6.8 and 6.1.1.4'
O O 0.0106 0.0060 'International Tables Vol C Tables 4.2.6.8 and 6.1.1.4'
S S 0.1246 0.1234 'International Tables Vol C Tables 4.2.6.8 and 6.1.1.4'

loop_
_geom_angle_atom_site_label_1
_geom_angle_atom_site_label_2
_geom_angle_atom_site_label_3
_geom_angle
C7 C1 C2 120.2(2)
C7 C1 S1 120.04(17)
C2 C1 S1 119.73(17)
C3 C2 C1 119.7(2)
C3 C2 H2 120.2
C1 C2 H2 120.2
C2 C3 C4 121.3(2)
C2 C3 H3 119.4
C4 C3 H3 119.4
C6 C4 C3 118.1(2)
C6 C4 C5 121.2(2)
C3 C4 C5 120.7(2)
C4 C5 H5A 109.5
C4 C5 H5B 109.5
H5A C5 H5B 109.5
C4 C5 H5C 109.5
H5A C5 H5C 109.5
H5B C5 H5C 109.5
C7 C6 C4 121.5(2)
C7 C6 H6 119.3
C4 C6 H6 119.3
C1 C7 C6 119.3(2)
C1 C7 H7 120.4
C6 C7 H7 120.4
N1 C8 C9 102.63(18)
N1 C8 H8A 111.2
C9 C8 H8A 111.2
N1 C8 H8B 111.2
C9 C8 H8B 111.2
H8A C8 H8B 109.2
C8 C9 C10 102.83(18)
C8 C9 H9A 111.2
C10 C9 H9A 111.2
C8 C9 H9B 111.2
C10 C9 H9B 111.2
H9A C9 H9B 109.1
C9 C10 C11 106.85(18)
C9 C10 H10A 110.4
C11 C10 H10A 110.4
C9 C10 H10B 110.4
C11 C10 H10B 110.4
H10A C10 H10B 108.6
N1 C11 C16 112.74(17)
N1 C11 C12 109.06(16)
C16 C11 C12 109.04(17)
N1 C11 C10 101.48(16)
C16 C11 C10 111.54(17)
C12 C11 C10 112.84(17)
O3 C12 C13 109.43(17)
O3 C12 C11 111.86(17)
C13 C12 C11 114.34(17)
O3 C12 H12 106.9
C13 C12 H12 106.9
C11 C12 H12 106.9
O4 C13 C14 111.72(18)
O4 C13 C12 108.04(17)
C14 C13 C12 111.98(17)
O4 C13 H13 108.3
C14 C13 H13 108.3
C12 C13 H13 108.3
C15 C14 C13 111.82(18)
C15 C14 H14A 109.3
C13 C14 H14A 109.3
C15 C14 H14B 109.3
C13 C14 H14B 109.3
H14A C14 H14B 107.9
C14 C15 C16 110.31(19)
C14 C15 H15A 109.6
C16 C15 H15A 109.6
C14 C15 H15B 109.6
C16 C15 H15B 109.6
H15A C15 H15B 108.1
C15 C16 C11 110.87(18)
C15 C16 H16A 109.5
C11 C16 H16A 109.5
C15 C16 H16B 109.5
C11 C16 H16B 109.5
H16A C16 H16B 108.1
C8 N1 C11 111.54(16)
C8 N1 S1 119.03(14)
C11 N1 S1 126.13(14)
C12 O3 H3A 109.5
C13 O4 H4 109.5
O1 S1 O2 119.16(10)
O1 S1 N1 106.70(9)
O2 S1 N1 107.92(9)
O1 S1 C1 105.77(9)
O2 S1 C1 107.84(9)
N1 S1 C1 109.16(10)

loop_
_geom_bond_atom_site_label_1
_geom_bond_atom_site_label_2
_geom_bond_distance
C1 C7 1.385(3)
C1 C2 1.384(3)
C1 S1 1.774(2)
C2 C3 1.379(3)
C2 H2 0.9500
C3 C4 1.389(3)
C3 H3 0.9500
C4 C6 1.386(3)
C4 C5 1.501(3)
C5 H5A 0.9800
C5 H5B 0.9800
C5 H5C 0.9800
C6 C7 1.384(3)
C6 H6 0.9500
C7 H7 0.9500
C8 N1 1.474(3)
C8 C9 1.505(3)
C8 H8A 0.9900
C8 H8B 0.9900
C9 C10 1.520(3)
C9 H9A 0.9900
C9 H9B 0.9900
C10 C11 1.542(3)
C10 H10A 0.9900
C10 H10B 0.9900
C11 N1 1.506(3)
C11 C16 1.534(3)
C11 C12 1.539(3)
C12 O3 1.421(3)
C12 C13 1.520(3)
C12 H12 1.0000
C13 O4 1.430(3)
C13 C14 1.519(3)
C13 H13 1.0000
C14 C15 1.512(3)
C14 H14A 0.9900
C14 H14B 0.9900
C15 C16 1.523(3)
C15 H15A 0.9900
C15 H15B 0.9900
C16 H16A 0.9900
C16 H16B 0.9900
N1 S1 1.6149(17)
O1 S1 1.4298(16)
O2 S1 1.4316(15)
O3 H3A 0.8400
O4 H4 0.8400
